data_4112705
loop_
_publ_author_name
'Cristina Sens'
'Isabel Romero'
'Montserrat Rodr\'iguez'
'Antoni Llobet'
'Teodor Parella'
'Jordi Benet-Buchholz'

_publ_contact_author
;
    Dr. Benet-Buchholz, Jordi
    Institut Catala d'Investigacio Quimica (ICIQ)    
    X-ray Diffraction Unit
    Avgda. Paisos Catalans s/n
    E-43007 Tarragona, Spain
;
_publ_contact_author_email jbenet@iciq.es
_publ_contact_author_fax '00 34 977 920 221'
_publ_contact_author_phone '00 34 977 920 204'
_publ_section_title
;
 A New Ru Complex Capable of Catalytically Oxidizing Water to Molecular
 Dioxygen
;
_journal_name_full 'Journal of the American Chemical Society'
_journal_page_first 7798
_journal_page_last 7799
_journal_paper_doi 10.1021/ja0486824
_journal_volume 126
_journal_year 2004
_chemical_formula_sum 'C51 H46 F12 N10 O4 P2 Ru2'
_chemical_formula_weight 1355.06
_chemical_name_common
;
[Ru2II(mu-OAc)(bpp)(trpy)2](PF6)2
;
_chemical_name_systematic
; 
 ? 
;
_space_group_IT_number 2
_symmetry_cell_setting triclinic
_symmetry_space_group_name_Hall '-P 1'
_symmetry_space_group_name_H-M 'P -1'
_atom_sites_solution_hydrogens geom
_atom_sites_solution_primary direct
_atom_sites_solution_secondary difmap
_audit_creation_method SHELXL-97
_cell_angle_alpha 83.756(5)
_cell_angle_beta 68.314(3)
_cell_angle_gamma 64.237(3)
_cell_formula_units_Z 2
_cell_length_a 12.8100(11)
_cell_length_b 14.3191(12)
_cell_length_c 17.3027(19)
_cell_measurement_temperature 153(2)
_cell_volume 2650.9(4)
_computing_cell_refinement 'Bruker SAINT program Vers. 5.0'
_computing_data_collection 'Bruker SMART CCD area detector system'
_computing_data_reduction 'Bruker SAINT program Vers. 5.0'
_computing_molecular_graphics 'SHELXL-97 (Sheldrick, 1997)'
_computing_publication_material 'SHELXL-97 (Sheldrick, 1997)'
_computing_structure_refinement 'SHELXL-97 (Sheldrick, 1997)'
_computing_structure_solution 'SHELXS-97 (Sheldrick, 1990)'
_diffrn_ambient_temperature 153(2)
_diffrn_detector_area_resol_mean 512
_diffrn_detector_type 'Smart 1000 CCD area detector'
_diffrn_measured_fraction_theta_full 0.914
_diffrn_measured_fraction_theta_max 0.914
_diffrn_measurement_device_type 'four-circle diffractometer Bruker P4'
_diffrn_measurement_method
;
 Fullsphere data collection, phi and omega scans,
 in omega at 0.3 deg scan width, three runs with 98, 67 and 67 frames, phi=0 deg
 in phi at 0.3 deg scan width, two runs with 1207 frames, omega=-32 deg
;
_diffrn_measurement_specimen_support 'magnetic support whith 20 micron nylon fiber cryoloop'
_diffrn_radiation_monochromator graphite
_diffrn_radiation_type MoK\a
_diffrn_radiation_wavelength 0.71073
_diffrn_reflns_av_R_equivalents 0.0683
_diffrn_reflns_av_sigmaI/netI 0.0701
_diffrn_reflns_limit_h_max 18
_diffrn_reflns_limit_h_min -18
_diffrn_reflns_limit_k_max 20
_diffrn_reflns_limit_k_min -21
_diffrn_reflns_limit_l_max 24
_diffrn_reflns_limit_l_min -24
_diffrn_reflns_number 39788
_diffrn_reflns_theta_full 31.52
_diffrn_reflns_theta_max 31.52
_diffrn_reflns_theta_min 1.58
_diffrn_source 'rotating anode X-ray tube'
_diffrn_source_current 220
_diffrn_source_power 47
_diffrn_source_size '10 mm x 0.5 mm fine focus'
_diffrn_source_type 'MACScience Co. M18X-HF'
_exptl_absorpt_coefficient_mu 0.729
_exptl_absorpt_correction_T_max 1.000000
_exptl_absorpt_correction_T_min 0.580844
_exptl_absorpt_correction_type empirical
_exptl_crystal_colour brown
_exptl_crystal_density_diffrn 1.698
_exptl_crystal_description needle
_exptl_crystal_F_000 1360
_exptl_crystal_size_max 0.06
_exptl_crystal_size_mid 0.10
_exptl_crystal_size_min 0.70
_refine_diff_density_max 2.097
_refine_diff_density_min -1.336
_refine_diff_density_rms 0.136
_refine_ls_extinction_method none
_refine_ls_goodness_of_fit_ref 1.038
_refine_ls_hydrogen_treatment constr
_refine_ls_matrix_type full
_refine_ls_number_parameters 745
_refine_ls_number_reflns 16173
_refine_ls_number_restraints 0
_refine_ls_restrained_S_all 1.038
_refine_ls_R_factor_all 0.0982
_refine_ls_R_factor_gt 0.0601
_refine_ls_shift/su_max 0.002
_refine_ls_shift/su_mean 0.000
_refine_ls_structure_factor_coef Fsqd
_refine_ls_weighting_details 'calc w=1/[\s^2^(Fo^2^)+(0.0850P)^2^+3.8090P] where P=(Fo^2^+2Fc^2^)/3'
_refine_ls_weighting_scheme calc
_refine_ls_wR_factor_gt 0.1510
_refine_ls_wR_factor_ref 0.1738
_reflns_number_gt 10889
_reflns_number_total 16173
_reflns_threshold_expression >2sigma(I)
_cod_data_source_file ja0486824si20040504_114124_2.cif
_cod_data_source_block 237037
_cod_database_code 4112705

loop_
_symmetry_equiv_pos_as_xyz
'x, y, z'
'-x, -y, -z'

loop_
_atom_site_label
_atom_site_type_symbol
_atom_site_fract_x
_atom_site_fract_y
_atom_site_fract_z
_atom_site_U_iso_or_equiv
_atom_site_adp_type
_atom_site_occupancy
_atom_site_symmetry_multiplicity
_atom_site_calc_flag
_atom_site_refinement_flags
_atom_site_disorder_assembly
_atom_site_disorder_group
Ru1 Ru 0.91618(3) 0.82686(2) 0.399263(19) 0.02492(8) Uani 1 1 d . . .
N1 N 0.8576(3) 0.7237(3) 0.4707(2) 0.0295(7) Uani 1 1 d . . .
O1 O 0.9978(3) 0.9203(3) 0.3237(2) 0.0460(8) Uani 1 1 d . A .
O2 O 0.9941(3) 0.9040(3) 0.1980(2) 0.0490(9) Uani 1 1 d . A .
C1 C 0.7818(4) 0.7430(4) 0.5519(3) 0.0358(9) Uani 1 1 d . . .
H1A H 0.7509 0.8098 0.5777 0.043 Uiso 1 1 calc R . .
Ru2 Ru 1.12165(3) 0.75672(2) 0.13579(2) 0.02839(9) Uani 1 1 d . . .
N2 N 1.0000(3) 0.6992(2) 0.3163(2) 0.0257(6) Uani 1 1 d . . .
C2 C 0.7480(5) 0.6698(4) 0.5984(3) 0.0436(11) Uani 1 1 d . . .
H2A H 0.6947 0.6859 0.6552 0.052 Uiso 1 1 calc R . .
N3 N 1.0786(3) 0.6746(3) 0.2372(2) 0.0287(7) Uani 1 1 d . . .
C3 C 0.7928(5) 0.5718(4) 0.5614(3) 0.0433(11) Uani 1 1 d . . .
H3A H 0.7696 0.5203 0.5921 0.052 Uiso 1 1 calc R . .
N4 N 1.2272(3) 0.6066(3) 0.0867(2) 0.0350(8) Uani 1 1 d . . .
C4 C 0.8714(4) 0.5510(4) 0.4795(3) 0.0388(10) Uani 1 1 d . . .
H4A H 0.9029 0.4845 0.4531 0.047 Uiso 1 1 calc R . .
N5 N 0.7530(3) 0.9108(2) 0.3775(2) 0.0278(7) Uani 1 1 d . . .
C5 C 0.9048(4) 0.6262(3) 0.4355(3) 0.0290(8) Uani 1 1 d . . .
N6 N 0.8322(3) 0.9397(3) 0.4854(2) 0.0332(8) Uani 1 1 d . . .
C6 C 0.9893(4) 0.6121(3) 0.3498(3) 0.0287(8) Uani 1 1 d . . .
N7 N 1.0480(3) 0.7855(3) 0.4537(2) 0.0351(8) Uani 1 1 d . . .
C7 C 1.0655(4) 0.5285(3) 0.2909(3) 0.0350(9) Uani 1 1 d . . .
H7A H 1.0771 0.4583 0.2974 0.042 Uiso 1 1 calc R . .
N8 N 1.2721(3) 0.7691(3) 0.1421(3) 0.0380(8) Uani 1 1 d . . .
C8 C 1.1201(4) 0.5710(3) 0.2211(3) 0.0317(8) Uani 1 1 d . . .
N9 N 1.1627(4) 0.8270(3) 0.0344(2) 0.0403(9) Uani 1 1 d . . .
C9 C 1.2075(4) 0.5326(3) 0.1376(3) 0.0372(10) Uani 1 1 d . . .
N10 N 0.9878(3) 0.7665(3) 0.0910(2) 0.0359(8) Uani 1 1 d . . .
C10 C 1.2701(5) 0.4279(4) 0.1101(4) 0.0531(14) Uani 1 1 d . . .
H10A H 1.2550 0.3765 0.1462 0.064 Uiso 1 1 calc R . .
C11 C 1.3544(7) 0.4001(5) 0.0295(4) 0.073(2) Uani 1 1 d . . .
H11A H 1.3978 0.3292 0.0096 0.088 Uiso 1 1 calc R . .
C12 C 1.3752(6) 0.4749(5) -0.0216(4) 0.073(2) Uani 1 1 d . . .
H12A H 1.4340 0.4566 -0.0770 0.087 Uiso 1 1 calc R . .
C13 C 1.3091(5) 0.5779(4) 0.0087(3) 0.0536(14) Uani 1 1 d . . .
H13A H 1.3225 0.6300 -0.0272 0.064 Uiso 1 1 calc R . .
C14 C 0.7179(4) 0.8891(4) 0.3200(3) 0.0358(9) Uani 1 1 d . . .
H14A H 0.7689 0.8252 0.2872 0.043 Uiso 1 1 calc R . .
C15 C 0.6103(4) 0.9564(4) 0.3068(3) 0.0459(11) Uani 1 1 d . . .
H15A H 0.5893 0.9396 0.2646 0.055 Uiso 1 1 calc R . .
C16 C 0.5343(5) 1.0473(4) 0.3547(4) 0.0494(12) Uani 1 1 d . . .
H16A H 0.4608 1.0947 0.3457 0.059 Uiso 1 1 calc R . .
C17 C 0.5656(4) 1.0692(4) 0.4164(3) 0.0418(11) Uani 1 1 d . . .
H17A H 0.5123 1.1310 0.4515 0.050 Uiso 1 1 calc R . .
C18 C 0.6756(4) 1.0004(3) 0.4270(3) 0.0314(8) Uani 1 1 d . . .
C19 C 0.7190(4) 1.0159(3) 0.4897(3) 0.0346(9) Uani 1 1 d . . .
C20 C 0.6581(5) 1.0986(4) 0.5496(4) 0.0513(13) Uani 1 1 d . . .
H20A H 0.5791 1.1523 0.5538 0.062 Uiso 1 1 calc R . .
C21 C 0.7151(6) 1.1002(5) 0.6024(4) 0.072(2) Uani 1 1 d . . .
H21A H 0.6742 1.1555 0.6439 0.087 Uiso 1 1 calc R . .
C22 C 0.8302(6) 1.0239(6) 0.5966(4) 0.071(2) Uani 1 1 d . . .
H22A H 0.8692 1.0272 0.6328 0.086 Uiso 1 1 calc R . .
C23 C 0.8891(5) 0.9412(4) 0.5365(3) 0.0452(12) Uani 1 1 d . . .
C24 C 1.0088(5) 0.8517(5) 0.5207(4) 0.0509(14) Uani 1 1 d . . .
C25 C 1.0815(7) 0.8319(7) 0.5685(5) 0.087(3) Uani 1 1 d . . .
H25A H 1.0547 0.8779 0.6146 0.104 Uiso 1 1 calc R . .
C26 C 1.1927(7) 0.7449(7) 0.5486(5) 0.090(3) Uani 1 1 d . . .
H26A H 1.2424 0.7304 0.5816 0.109 Uiso 1 1 calc R . .
C27 C 1.2329(5) 0.6787(5) 0.4813(4) 0.0627(17) Uani 1 1 d . . .
H27A H 1.3099 0.6187 0.4669 0.075 Uiso 1 1 calc R . .
C28 C 1.1573(4) 0.7026(4) 0.4352(3) 0.0382(10) Uani 1 1 d . . .
H28A H 1.1844 0.6579 0.3882 0.046 Uiso 1 1 calc R . .
C29 C 1.3276(4) 0.7287(5) 0.1975(4) 0.0494(13) Uani 1 1 d . . .
H29A H 1.2997 0.6864 0.2383 0.059 Uiso 1 1 calc R . .
C30 C 1.4268(5) 0.7481(6) 0.1962(5) 0.069(2) Uani 1 1 d . . .
H30A H 1.4673 0.7187 0.2350 0.082 Uiso 1 1 calc R . .
C31 C 1.4636(5) 0.8114(6) 0.1365(5) 0.073(2) Uani 1 1 d . . .
H31A H 1.5266 0.8294 0.1366 0.088 Uiso 1 1 calc R . .
C32 C 1.4114(5) 0.8478(5) 0.0782(5) 0.0639(18) Uani 1 1 d . . .
H32A H 1.4398 0.8892 0.0365 0.077 Uiso 1 1 calc R . .
C33 C 1.3159(4) 0.8250(4) 0.0788(4) 0.0504(14) Uani 1 1 d . . .
C34 C 1.2551(5) 0.8561(4) 0.0181(3) 0.0482(12) Uani 1 1 d . . .
C35 C 1.2821(6) 0.9118(5) -0.0547(4) 0.0657(18) Uani 1 1 d . . .
H35A H 1.3468 0.9337 -0.0691 0.079 Uiso 1 1 calc R . .
C36 C 1.2111(7) 0.9325(5) -0.1028(5) 0.0694(18) Uani 1 1 d . . .
H36A H 1.2292 0.9686 -0.1518 0.083 Uiso 1 1 calc R . .
C37 C 1.1156(6) 0.9041(5) -0.0844(4) 0.0643(17) Uani 1 1 d . . .
H37A H 1.0679 0.9207 -0.1190 0.077 Uiso 1 1 calc R . .
C38 C 1.0912(5) 0.8499(4) -0.0128(3) 0.0447(11) Uani 1 1 d . . .
C39 C 0.9936(5) 0.8144(4) 0.0190(3) 0.0432(11) Uani 1 1 d . . .
C40 C 0.9081(6) 0.8268(5) -0.0194(4) 0.0554(14) Uani 1 1 d . . .
H40A H 0.9119 0.8604 -0.0702 0.067 Uiso 1 1 calc R . .
C41 C 0.8203(6) 0.7900(5) 0.0174(4) 0.0619(16) Uani 1 1 d . . .
H41A H 0.7617 0.7993 -0.0074 0.074 Uiso 1 1 calc R . .
C42 C 0.8161(5) 0.7406(5) 0.0884(4) 0.0560(14) Uani 1 1 d . . .
H42A H 0.7560 0.7137 0.1134 0.067 Uiso 1 1 calc R . .
C43 C 0.9004(4) 0.7295(4) 0.1242(3) 0.0417(10) Uani 1 1 d . . .
H43A H 0.8971 0.6945 0.1743 0.050 Uiso 1 1 calc R . .
C44 C 1.0059(6) 0.9391(4) 0.2539(3) 0.0475(12) Uani 1 1 d . . .
C45 C 1.0750(9) 1.0125(8) 0.2195(5) 0.046(2) Uani 0.598(12) 1 d P A 1
H45A H 1.1437 0.9914 0.2397 0.069 Uiso 0.598(12) 1 calc PR A 1
H45B H 1.0162 1.0847 0.2392 0.069 Uiso 0.598(12) 1 calc PR A 1
H45C H 1.1076 1.0068 0.1585 0.069 Uiso 0.598(12) 1 calc PR A 1
C45' C 0.8778(15) 1.0680(10) 0.2726(10) 0.060(4) Uani 0.402(12) 1 d P A 2
H45D H 0.7989 1.0623 0.2994 0.089 Uiso 0.402(12) 1 calc PR A 2
H45E H 0.8803 1.1004 0.2195 0.089 Uiso 0.402(12) 1 calc PR A 2
H45F H 0.8852 1.1107 0.3091 0.089 Uiso 0.402(12) 1 calc PR A 2
P1 P 0.64514(12) 0.63735(11) 0.34562(11) 0.0502(3) Uani 1 1 d . . .
F1 F 0.6338(4) 0.7055(3) 0.4156(3) 0.0702(10) Uani 1 1 d . . .
F2 F 0.6573(4) 0.5688(4) 0.2701(3) 0.0929(15) Uani 1 1 d . . .
F3 F 0.5080(3) 0.6554(4) 0.3858(3) 0.0920(15) Uani 1 1 d . . .
F4 F 0.7838(4) 0.6208(4) 0.2947(3) 0.0901(14) Uani 1 1 d . . .
F5 F 0.6005(5) 0.7386(4) 0.2941(3) 0.0891(14) Uani 1 1 d . . .
F6 F 0.6943(5) 0.5345(3) 0.3873(3) 0.0874(13) Uani 1 1 d . . .
P1' P 1.34562(15) 1.12723(12) 0.18199(9) 0.0502(3) Uani 1 1 d . . .
F1' F 1.4690(5) 1.0299(4) 0.1402(4) 0.120(2) Uani 1 1 d . . .
F2' F 1.3673(6) 1.1848(5) 0.1003(3) 0.125(2) Uani 1 1 d . . .
F3' F 1.2299(5) 1.2260(5) 0.2305(4) 0.138(2) Uani 1 1 d . . .
F4' F 1.4229(6) 1.1738(5) 0.2030(4) 0.131(2) Uani 1 1 d . . .
F5' F 1.2661(6) 1.0852(5) 0.1625(6) 0.153(3) Uani 1 1 d . . .
F6' F 1.3316(8) 1.0698(7) 0.2614(5) 0.170(3) Uani 1 1 d . . .
O1L' O 0.6021(5) 0.4960(5) 0.7117(5) 0.101(2) Uani 1 1 d . . .
C1L' C 0.5162(6) 0.5785(6) 0.7165(5) 0.0675(18) Uani 1 1 d . . .
C2L' C 0.4592(8) 0.6536(11) 0.7893(7) 0.128(5) Uani 1 1 d . . .
H2LD H 0.5082 0.6275 0.8255 0.192 Uiso 1 1 calc R . .
H2LE H 0.3741 0.6620 0.8206 0.192 Uiso 1 1 calc R . .
H2LF H 0.4577 0.7209 0.7699 0.192 Uiso 1 1 calc R . .
C3L' C 0.4641(8) 0.6102(8) 0.6500(6) 0.095(3) Uani 1 1 d . . .
H3LD H 0.5295 0.5774 0.5964 0.143 Uiso 1 1 calc R . .
H3LE H 0.4307 0.6859 0.6476 0.143 Uiso 1 1 calc R . .
H3LF H 0.3973 0.5884 0.6617 0.143 Uiso 1 1 calc R . .
C1L C 0.8862(7) 0.3642(7) 0.1710(7) 0.092(3) Uani 1 1 d . . .
O1L O 0.8371(7) 0.3166(8) 0.1670(8) 0.207(6) Uani 1 1 d . . .
C2L C 0.9446(12) 0.3511(10) 0.2275(9) 0.158(6) Uani 1 1 d . . .
H2LA H 0.9119 0.3147 0.2748 0.237 Uiso 1 1 calc R . .
H2LB H 0.9289 0.4192 0.2473 0.237 Uiso 1 1 calc R . .
H2LC H 1.0343 0.3100 0.2002 0.237 Uiso 1 1 calc R . .
C3L C 0.9057(16) 0.4415(11) 0.1068(10) 0.189(7) Uani 1 1 d . . .
H3LA H 0.9389 0.4088 0.0508 0.283 Uiso 1 1 calc R . .
H3LB H 0.9646 0.4638 0.1131 0.283 Uiso 1 1 calc R . .
H3LC H 0.8262 0.5019 0.1150 0.283 Uiso 1 1 calc R . .

loop_
_atom_site_aniso_label
_atom_site_aniso_U_11
_atom_site_aniso_U_22
_atom_site_aniso_U_33
_atom_site_aniso_U_23
_atom_site_aniso_U_13
_atom_site_aniso_U_12
Ru1 0.02139(14) 0.02039(14) 0.02848(16) -0.00295(11) -0.00637(11) -0.00615(11)
N1 0.0246(15) 0.0295(17) 0.0304(17) -0.0011(13) -0.0075(13) -0.0094(13)
O1 0.052(2) 0.050(2) 0.055(2) 0.0153(17) -0.0298(18) -0.0331(18)
O2 0.0369(17) 0.0387(18) 0.062(2) -0.0214(17) -0.0187(16) -0.0016(14)
C1 0.030(2) 0.033(2) 0.033(2) 0.0001(17) -0.0048(17) -0.0087(17)
Ru2 0.02484(15) 0.02572(16) 0.02616(16) -0.00338(12) -0.00640(12) -0.00460(12)
N2 0.0242(14) 0.0219(14) 0.0280(16) -0.0025(12) -0.0082(12) -0.0072(12)
C2 0.037(2) 0.045(3) 0.041(3) 0.007(2) -0.009(2) -0.016(2)
N3 0.0278(16) 0.0253(16) 0.0288(16) -0.0048(13) -0.0108(13) -0.0057(13)
C3 0.039(2) 0.041(3) 0.047(3) 0.015(2) -0.013(2) -0.019(2)
N4 0.0300(17) 0.0316(18) 0.0324(18) -0.0091(14) -0.0074(14) -0.0044(14)
C4 0.037(2) 0.028(2) 0.050(3) 0.0061(18) -0.015(2) -0.0139(18)
N5 0.0232(14) 0.0190(14) 0.0344(17) -0.0019(12) -0.0045(13) -0.0070(12)
C5 0.0249(17) 0.0236(17) 0.035(2) 0.0014(15) -0.0123(16) -0.0062(14)
N6 0.0293(16) 0.0284(17) 0.0359(18) -0.0099(14) -0.0058(14) -0.0093(14)
C6 0.0277(18) 0.0197(16) 0.036(2) 0.0004(15) -0.0138(16) -0.0053(14)
N7 0.0312(17) 0.0351(19) 0.0363(19) -0.0058(15) -0.0102(15) -0.0114(15)
C7 0.038(2) 0.0206(18) 0.043(2) -0.0014(16) -0.0143(19) -0.0085(16)
N8 0.0279(17) 0.0341(19) 0.041(2) -0.0112(16) -0.0041(15) -0.0080(15)
C8 0.0314(19) 0.0215(17) 0.038(2) -0.0058(15) -0.0144(17) -0.0045(15)
N9 0.0354(19) 0.0301(18) 0.036(2) -0.0033(15) -0.0002(16) -0.0062(15)
C9 0.035(2) 0.028(2) 0.038(2) -0.0105(17) -0.0095(18) -0.0050(17)
N10 0.0333(18) 0.0355(19) 0.0272(17) -0.0093(14) -0.0077(14) -0.0046(15)
C10 0.056(3) 0.029(2) 0.056(3) -0.012(2) -0.013(3) -0.005(2)
C11 0.076(4) 0.038(3) 0.064(4) -0.028(3) -0.012(3) 0.007(3)
C12 0.067(4) 0.054(4) 0.048(3) -0.025(3) 0.005(3) 0.002(3)
C13 0.053(3) 0.043(3) 0.035(2) -0.008(2) 0.000(2) -0.006(2)
C14 0.031(2) 0.035(2) 0.038(2) 0.0006(17) -0.0118(18) -0.0110(17)
C15 0.033(2) 0.052(3) 0.052(3) 0.005(2) -0.021(2) -0.014(2)
C16 0.031(2) 0.041(3) 0.063(3) 0.003(2) -0.018(2) -0.003(2)
C17 0.027(2) 0.028(2) 0.055(3) -0.0014(19) -0.0077(19) -0.0019(17)
C18 0.0244(17) 0.0225(18) 0.037(2) -0.0022(15) -0.0036(16) -0.0062(14)
C19 0.0275(19) 0.0253(19) 0.039(2) -0.0085(16) -0.0015(17) -0.0068(16)
C20 0.038(2) 0.038(3) 0.059(3) -0.024(2) -0.007(2) -0.003(2)
C21 0.061(4) 0.061(4) 0.072(4) -0.043(3) -0.018(3) 0.001(3)
C22 0.061(4) 0.073(4) 0.069(4) -0.039(3) -0.027(3) -0.005(3)
C23 0.039(2) 0.048(3) 0.042(3) -0.017(2) -0.014(2) -0.008(2)
C24 0.039(2) 0.055(3) 0.053(3) -0.018(2) -0.024(2) -0.004(2)
C25 0.068(4) 0.101(6) 0.080(5) -0.041(4) -0.046(4) 0.001(4)
C26 0.066(4) 0.116(7) 0.086(5) -0.027(5) -0.055(4) -0.005(4)
C27 0.039(3) 0.066(4) 0.077(4) -0.015(3) -0.032(3) -0.003(3)
C28 0.035(2) 0.033(2) 0.048(3) 0.0025(19) -0.020(2) -0.0111(18)
C29 0.030(2) 0.059(3) 0.052(3) -0.021(2) -0.014(2) -0.008(2)
C30 0.030(2) 0.082(4) 0.082(5) -0.050(4) -0.017(3) -0.003(3)
C31 0.027(2) 0.069(4) 0.107(6) -0.054(4) 0.002(3) -0.015(3)
C32 0.034(3) 0.056(3) 0.089(5) -0.034(3) 0.002(3) -0.019(2)
C33 0.027(2) 0.038(2) 0.067(3) -0.027(2) 0.007(2) -0.0103(19)
C34 0.042(3) 0.032(2) 0.048(3) -0.003(2) 0.001(2) -0.010(2)
C35 0.047(3) 0.052(3) 0.074(4) -0.003(3) 0.007(3) -0.023(3)
C36 0.070(4) 0.056(4) 0.070(4) 0.022(3) -0.020(4) -0.025(3)
C37 0.062(4) 0.062(4) 0.052(3) 0.019(3) -0.012(3) -0.021(3)
C38 0.052(3) 0.035(2) 0.035(2) 0.0051(19) -0.014(2) -0.010(2)
C39 0.041(2) 0.039(2) 0.037(2) -0.0011(19) -0.013(2) -0.007(2)
C40 0.062(3) 0.060(4) 0.043(3) 0.007(2) -0.028(3) -0.019(3)
C41 0.047(3) 0.070(4) 0.069(4) -0.003(3) -0.027(3) -0.019(3)
C42 0.044(3) 0.065(4) 0.060(3) -0.007(3) -0.018(3) -0.023(3)
C43 0.034(2) 0.042(3) 0.045(3) -0.008(2) -0.012(2) -0.012(2)
C44 0.065(3) 0.044(3) 0.025(2) -0.0018(19) -0.010(2) -0.020(3)
C45 0.053(5) 0.058(5) 0.040(4) 0.013(4) -0.018(4) -0.036(4)
C45' 0.071(10) 0.033(7) 0.061(9) -0.004(6) -0.024(8) -0.008(6)
P1 0.0282(6) 0.0405(7) 0.0753(10) -0.0020(7) -0.0171(6) -0.0090(5)
F1 0.067(2) 0.057(2) 0.083(3) -0.0145(19) -0.036(2) -0.0111(18)
F2 0.076(3) 0.078(3) 0.125(4) -0.031(3) -0.046(3) -0.017(2)
F3 0.044(2) 0.075(3) 0.144(4) -0.026(3) -0.014(2) -0.023(2)
F4 0.050(2) 0.102(3) 0.112(4) -0.011(3) -0.015(2) -0.035(2)
F5 0.107(3) 0.072(3) 0.121(4) 0.016(3) -0.072(3) -0.044(3)
F6 0.097(3) 0.047(2) 0.112(4) 0.007(2) -0.051(3) -0.014(2)
P1' 0.0565(8) 0.0518(8) 0.0445(7) 0.0120(6) -0.0188(6) -0.0266(7)
F1' 0.082(3) 0.063(3) 0.197(6) -0.011(3) -0.017(4) -0.038(3)
F2' 0.177(6) 0.100(4) 0.063(3) 0.016(3) -0.035(3) -0.039(4)
F3' 0.084(4) 0.118(5) 0.157(6) -0.037(4) 0.010(4) -0.028(3)
F4' 0.110(4) 0.145(5) 0.160(6) -0.038(4) -0.027(4) -0.081(4)
F5' 0.120(5) 0.126(5) 0.260(9) -0.028(5) -0.111(6) -0.050(4)
F6' 0.176(7) 0.209(8) 0.140(6) 0.111(6) -0.068(5) -0.109(7)
O1L' 0.070(3) 0.080(4) 0.152(6) 0.049(4) -0.049(4) -0.033(3)
C1L' 0.049(3) 0.068(4) 0.076(4) 0.012(3) -0.008(3) -0.031(3)
C2L' 0.067(5) 0.200(13) 0.101(7) -0.044(8) 0.001(5) -0.057(7)
C3L' 0.059(4) 0.100(7) 0.125(8) 0.018(6) -0.039(5) -0.030(4)
C1L 0.048(4) 0.074(5) 0.137(8) -0.055(5) -0.001(4) -0.025(4)
O1L 0.088(5) 0.163(8) 0.327(14) -0.152(9) 0.045(6) -0.075(5)
C2L 0.143(11) 0.110(9) 0.187(14) -0.055(9) -0.092(11) 0.018(8)
C3L 0.212(17) 0.095(10) 0.176(15) -0.024(10) -0.023(13) -0.024(11)

loop_
_atom_type_symbol
_atom_type_description
_atom_type_scat_dispersion_real
_atom_type_scat_dispersion_imag
_atom_type_scat_source
C C 0.0033 0.0016 'International Tables Vol C Tables 4.2.6.8 and 6.1.1.4'
H H 0.0000 0.0000 'International Tables Vol C Tables 4.2.6.8 and 6.1.1.4'
N N 0.0061 0.0033 'International Tables Vol C Tables 4.2.6.8 and 6.1.1.4'
O O 0.0106 0.0060 'International Tables Vol C Tables 4.2.6.8 and 6.1.1.4'
Ru Ru -1.2594 0.8363 'International Tables Vol C Tables 4.2.6.8 and 6.1.1.4'
F F 0.0171 0.0103 'International Tables Vol C Tables 4.2.6.8 and 6.1.1.4'
P P 0.1023 0.0942 'International Tables Vol C Tables 4.2.6.8 and 6.1.1.4'

loop_
_geom_angle_atom_site_label_1
_geom_angle_atom_site_label_2
_geom_angle_atom_site_label_3
_geom_angle
N6 Ru1 N1 97.21(15)
N6 Ru1 N5 79.60(14)
N1 Ru1 N5 94.78(13)
N6 Ru1 N7 79.76(15)
N1 Ru1 N7 87.82(15)
N5 Ru1 N7 159.36(14)
N6 Ru1 N2 174.82(15)
N1 Ru1 N2 77.64(13)
N5 Ru1 N2 101.26(13)
N7 Ru1 N2 99.29(13)
N6 Ru1 O1 86.09(15)
N1 Ru1 O1 173.32(14)
N5 Ru1 O1 91.52(13)
N7 Ru1 O1 87.05(15)
N2 Ru1 O1 98.97(14)
C1 N1 C5 117.9(4)
C1 N1 Ru1 124.6(3)
C5 N1 Ru1 117.3(3)
C44 O1 Ru1 127.0(4)
C44 O2 Ru2 122.7(4)
N1 C1 C2 122.5(4)
N9 Ru2 N3 175.60(15)
N9 Ru2 N4 98.47(16)
N3 Ru2 N4 78.07(14)
N9 Ru2 N8 80.86(18)
N3 Ru2 N8 101.87(16)
N4 Ru2 N8 92.13(15)
N9 Ru2 N10 79.52(17)
N3 Ru2 N10 97.63(15)
N4 Ru2 N10 89.41(15)
N8 Ru2 N10 160.34(17)
N9 Ru2 O2 88.26(16)
N3 Ru2 O2 94.97(15)
N4 Ru2 O2 171.79(16)
N8 Ru2 O2 93.59(14)
N10 Ru2 O2 87.19(14)
N3 N2 C6 108.3(3)
N3 N2 Ru1 135.5(3)
C6 N2 Ru1 115.5(3)
C1 C2 C3 119.3(5)
N2 N3 C8 108.1(3)
N2 N3 Ru2 135.1(3)
C8 N3 Ru2 115.6(3)
C4 C3 C2 118.5(5)
C13 N4 C9 118.9(4)
C13 N4 Ru2 125.1(4)
C9 N4 Ru2 116.0(3)
C3 C4 C5 120.4(4)
C14 N5 C18 118.2(4)
C14 N5 Ru1 127.8(3)
C18 N5 Ru1 113.9(3)
N1 C5 C4 121.3(4)
N1 C5 C6 113.6(4)
C4 C5 C6 125.1(4)
C23 N6 C19 122.4(4)
C23 N6 Ru1 119.1(3)
C19 N6 Ru1 118.4(3)
N2 C6 C7 109.6(4)
N2 C6 C5 115.2(3)
C7 C6 C5 135.2(4)
C28 N7 C24 119.0(4)
C28 N7 Ru1 128.6(3)
C24 N7 Ru1 112.3(3)
C8 C7 C6 104.2(4)
C29 N8 C33 120.8(5)
C29 N8 Ru2 127.4(4)
C33 N8 Ru2 111.8(3)
N3 C8 C7 109.8(4)
N3 C8 C9 114.5(4)
C7 C8 C9 135.7(4)
C34 N9 C38 124.0(5)
C34 N9 Ru2 117.7(4)
C38 N9 Ru2 118.1(3)
N4 C9 C10 121.2(4)
N4 C9 C8 114.7(4)
C10 C9 C8 124.1(5)
C39 N10 C43 118.4(4)
C39 N10 Ru2 113.5(3)
C43 N10 Ru2 128.1(3)
C11 C10 C9 118.9(6)
C12 C11 C10 119.8(5)
C11 C12 C13 118.8(5)
N4 C13 C12 122.4(6)
N5 C14 C15 122.3(4)
C16 C15 C14 119.6(5)
C15 C16 C17 119.2(4)
C16 C17 C18 119.6(4)
N5 C18 C17 121.1(4)
N5 C18 C19 114.5(4)
C17 C18 C19 124.5(4)
N6 C19 C20 119.6(4)
N6 C19 C18 113.4(3)
C20 C19 C18 127.0(4)
C21 C20 C19 118.3(5)
C20 C21 C22 121.7(5)
C21 C22 C23 119.0(5)
N6 C23 C22 119.0(5)
N6 C23 C24 112.8(4)
C22 C23 C24 128.2(5)
N7 C24 C25 120.4(5)
N7 C24 C23 115.8(4)
C25 C24 C23 123.8(5)
C26 C25 C24 119.2(6)
C25 C26 C27 120.7(6)
C26 C27 C28 117.8(5)
N7 C28 C27 123.0(5)
N8 C29 C30 120.8(6)
C31 C30 C29 117.8(7)
C32 C31 C30 121.1(6)
C31 C32 C33 120.1(7)
N8 C33 C32 118.9(6)
N8 C33 C34 115.4(4)
C32 C33 C34 125.7(6)
N9 C34 C35 118.0(6)
N9 C34 C33 113.9(5)
C35 C34 C33 128.1(6)
C36 C35 C34 117.5(6)
C37 C36 C35 123.8(6)
C36 C37 C38 117.4(6)
N9 C38 C37 119.3(6)
N9 C38 C39 114.3(4)
C37 C38 C39 126.5(5)
N10 C39 C40 120.1(5)
N10 C39 C38 114.6(4)
C40 C39 C38 125.4(5)
C41 C40 C39 119.4(6)
C42 C41 C40 120.5(6)
C41 C42 C43 118.9(6)
N10 C43 C42 122.8(5)
O1 C44 O2 136.2(6)
O1 C44 C45 110.9(5)
O2 C44 C45 111.5(5)
O1 C44 C45' 99.0(6)
O2 C44 C45' 100.4(6)
C45 C44 C45' 77.2(7)
F3 P1 F6 94.5(3)
F3 P1 F1 93.0(2)
F6 P1 F1 94.0(2)
F3 P1 F4 173.6(3)
F6 P1 F4 89.5(3)
F1 P1 F4 91.6(2)
F3 P1 F5 87.6(3)
F6 P1 F5 174.8(3)
F1 P1 F5 90.6(2)
F4 P1 F5 88.0(3)
F3 P1 F2 87.6(3)
F6 P1 F2 87.7(3)
F1 P1 F2 178.1(3)
F4 P1 F2 87.7(3)
F5 P1 F2 87.7(3)
F6' P1' F5' 88.3(5)
F6' P1' F2' 176.8(4)
F5' P1' F2' 94.4(4)
F6' P1' F3' 89.9(5)
F5' P1' F3' 92.4(4)
F2' P1' F3' 91.8(4)
F6' P1' F1' 87.1(4)
F5' P1' F1' 93.6(3)
F2' P1' F1' 91.0(3)
F3' P1' F1' 173.1(4)
F6' P1' F4' 92.1(4)
F5' P1' F4' 178.1(4)
F2' P1' F4' 85.3(4)
F3' P1' F4' 85.6(4)
F1' P1' F4' 88.3(3)
O1L' C1L' C3L' 121.4(8)
O1L' C1L' C2L' 121.3(9)
C3L' C1L' C2L' 117.3(8)
O1L C1L C2L 124.8(15)
O1L C1L C3L 121.2(14)
C2L C1L C3L 113.7(11)

loop_
_geom_bond_atom_site_label_1
_geom_bond_atom_site_label_2
_geom_bond_distance
Ru1 N6 1.954(3)
Ru1 N1 2.038(4)
Ru1 N5 2.063(3)
Ru1 N7 2.068(4)
Ru1 N2 2.069(3)
Ru1 O1 2.102(4)
N1 C1 1.355(5)
N1 C5 1.366(5)
O1 C44 1.185(6)
O2 C44 1.221(6)
O2 Ru2 2.115(3)
C1 C2 1.374(7)
Ru2 N9 1.940(4)
Ru2 N3 2.041(4)
Ru2 N4 2.047(4)
Ru2 N8 2.052(4)
Ru2 N10 2.077(4)
N2 N3 1.339(5)
N2 C6 1.357(5)
C2 C3 1.390(7)
N3 C8 1.362(5)
C3 C4 1.374(7)
N4 C13 1.338(6)
N4 C9 1.353(6)
C4 C5 1.380(6)
N5 C14 1.346(6)
N5 C18 1.366(5)
C5 C6 1.449(6)
N6 C23 1.345(6)
N6 C19 1.365(6)
C6 C7 1.392(5)
N7 C28 1.333(6)
N7 C24 1.374(6)
C7 C8 1.381(7)
N8 C29 1.336(7)
N8 C33 1.379(7)
C8 C9 1.443(6)
N9 C34 1.346(7)
N9 C38 1.357(7)
C9 C10 1.396(6)
N10 C39 1.348(6)
N10 C43 1.356(6)
C10 C11 1.379(8)
C11 C12 1.367(11)
C12 C13 1.387(8)
C14 C15 1.383(6)
C15 C16 1.366(7)
C16 C17 1.376(8)
C17 C18 1.392(6)
C18 C19 1.463(6)
C19 C20 1.397(6)
C20 C21 1.371(8)
C21 C22 1.375(9)
C22 C23 1.401(7)
C23 C24 1.459(7)
C24 C25 1.386(8)
C25 C26 1.374(10)
C26 C27 1.376(9)
C27 C28 1.384(7)
C29 C30 1.406(8)
C30 C31 1.385(11)
C31 C32 1.349(11)
C32 C33 1.393(7)
C33 C34 1.452(9)
C34 C35 1.429(9)
C35 C36 1.372(10)
C36 C37 1.371(10)
C37 C38 1.397(8)
C38 C39 1.452(8)
C39 C40 1.420(8)
C40 C41 1.364(9)
C41 C42 1.345(9)
C42 C43 1.379(7)
C44 C45 1.589(10)
C44 C45' 1.818(15)
P1 F3 1.542(4)
P1 F6 1.544(5)
P1 F1 1.563(4)
P1 F4 1.584(4)
P1 F5 1.612(5)
P1 F2 1.641(4)
P1' F6' 1.515(6)
P1' F5' 1.532(5)
P1' F2' 1.552(5)
P1' F3' 1.555(6)
P1' F1' 1.556(5)
P1' F4' 1.565(5)
O1L' C1L' 1.199(9)
C1L' C3L' 1.472(11)
C1L' C2L' 1.487(12)
C1L O1L 1.131(9)
C1L C2L 1.389(14)
C1L C3L 1.512(19)

loop_
_geom_torsion_atom_site_label_1
_geom_torsion_atom_site_label_2
_geom_torsion_atom_site_label_3
_geom_torsion_atom_site_label_4
_geom_torsion
N6 Ru1 N1 C1 0.8(4)
N5 Ru1 N1 C1 -79.2(4)
N7 Ru1 N1 C1 80.2(4)
N2 Ru1 N1 C1 -179.8(4)
O1 Ru1 N1 C1 120.1(11)
N6 Ru1 N1 C5 -174.7(3)
N5 Ru1 N1 C5 105.2(3)
N7 Ru1 N1 C5 -95.3(3)
N2 Ru1 N1 C5 4.7(3)
O1 Ru1 N1 C5 -55.4(13)
N6 Ru1 O1 C44 -133.0(5)
N1 Ru1 O1 C44 107.2(12)
N5 Ru1 O1 C44 -53.5(5)
N7 Ru1 O1 C44 147.1(5)
N2 Ru1 O1 C44 48.2(5)
C5 N1 C1 C2 -2.3(6)
Ru1 N1 C1 C2 -177.8(4)
C44 O2 Ru2 N9 -115.9(5)
C44 O2 Ru2 N3 67.1(4)
C44 O2 Ru2 N4 98.9(10)
C44 O2 Ru2 N8 -35.1(5)
C44 O2 Ru2 N10 164.5(5)
N6 Ru1 N2 N3 -170.1(14)
N1 Ru1 N2 N3 -176.7(4)
N5 Ru1 N2 N3 90.8(4)
N7 Ru1 N2 N3 -91.0(4)
O1 Ru1 N2 N3 -2.5(4)
N6 Ru1 N2 C6 -1.0(17)
N1 Ru1 N2 C6 -7.7(3)
N5 Ru1 N2 C6 -100.1(3)
N7 Ru1 N2 C6 78.0(3)
O1 Ru1 N2 C6 166.5(3)
N1 C1 C2 C3 0.1(7)
C6 N2 N3 C8 -1.4(4)
Ru1 N2 N3 C8 168.1(3)
C6 N2 N3 Ru2 165.1(3)
Ru1 N2 N3 Ru2 -25.3(6)
N9 Ru2 N3 N2 -137.6(18)
N4 Ru2 N3 N2 -175.9(4)
N8 Ru2 N3 N2 94.4(4)
N10 Ru2 N3 N2 -88.2(4)
O2 Ru2 N3 N2 -0.3(4)
N9 Ru2 N3 C8 28(2)
N4 Ru2 N3 C8 -10.1(3)
N8 Ru2 N3 C8 -99.8(3)
N10 Ru2 N3 C8 77.7(3)
O2 Ru2 N3 C8 165.5(3)
C1 C2 C3 C4 1.0(7)
N9 Ru2 N4 C13 7.9(5)
N3 Ru2 N4 C13 -174.9(5)
N8 Ru2 N4 C13 -73.2(5)
N10 Ru2 N4 C13 87.2(5)
O2 Ru2 N4 C13 152.7(9)
N9 Ru2 N4 C9 -169.8(3)
N3 Ru2 N4 C9 7.4(3)
N8 Ru2 N4 C9 109.1(3)
N10 Ru2 N4 C9 -90.5(3)
O2 Ru2 N4 C9 -25.0(12)
C2 C3 C4 C5 0.1(7)
N6 Ru1 N5 C14 -178.9(4)
N1 Ru1 N5 C14 -82.4(4)
N7 Ru1 N5 C14 -178.9(4)
N2 Ru1 N5 C14 -4.1(4)
O1 Ru1 N5 C14 95.4(4)
N6 Ru1 N5 C18 3.4(3)
N1 Ru1 N5 C18 99.9(3)
N7 Ru1 N5 C18 3.3(6)
N2 Ru1 N5 C18 178.2(3)
O1 Ru1 N5 C18 -82.3(3)
C1 N1 C5 C4 3.4(6)
Ru1 N1 C5 C4 179.3(3)
C1 N1 C5 C6 -177.1(4)
Ru1 N1 C5 C6 -1.3(4)
C3 C4 C5 N1 -2.4(7)
C3 C4 C5 C6 178.2(4)
N1 Ru1 N6 C23 86.3(4)
N5 Ru1 N6 C23 179.9(4)
N7 Ru1 N6 C23 -0.2(4)
N2 Ru1 N6 C23 79.8(16)
O1 Ru1 N6 C23 -87.9(4)
N1 Ru1 N6 C19 -95.7(3)
N5 Ru1 N6 C19 -2.1(3)
N7 Ru1 N6 C19 177.9(4)
N2 Ru1 N6 C19 -102.2(16)
O1 Ru1 N6 C19 90.2(3)
N3 N2 C6 C7 1.3(5)
Ru1 N2 C6 C7 -170.6(3)
N3 N2 C6 C5 -178.7(3)
Ru1 N2 C6 C5 9.3(4)
N1 C5 C6 N2 -5.3(5)
C4 C5 C6 N2 174.1(4)
N1 C5 C6 C7 174.6(5)
C4 C5 C6 C7 -6.0(8)
N6 Ru1 N7 C28 178.2(4)
N1 Ru1 N7 C28 80.5(4)
N5 Ru1 N7 C28 178.3(4)
N2 Ru1 N7 C28 3.4(4)
O1 Ru1 N7 C28 -95.2(4)
N6 Ru1 N7 C24 2.6(4)
N1 Ru1 N7 C24 -95.1(4)
N5 Ru1 N7 C24 2.7(7)
N2 Ru1 N7 C24 -172.2(4)
O1 Ru1 N7 C24 89.2(4)
N2 C6 C7 C8 -0.7(5)
C5 C6 C7 C8 179.4(4)
N9 Ru2 N8 C29 -174.1(4)
N3 Ru2 N8 C29 2.4(4)
N4 Ru2 N8 C29 -75.8(4)
N10 Ru2 N8 C29 -170.0(4)
O2 Ru2 N8 C29 98.3(4)
N9 Ru2 N8 C33 4.8(3)
N3 Ru2 N8 C33 -178.7(3)
N4 Ru2 N8 C33 103.0(3)
N10 Ru2 N8 C33 8.8(6)
O2 Ru2 N8 C33 -82.9(3)
N2 N3 C8 C7 1.0(5)
Ru2 N3 C8 C7 -168.5(3)
N2 N3 C8 C9 -179.3(3)
Ru2 N3 C8 C9 11.2(5)
C6 C7 C8 N3 -0.2(5)
C6 C7 C8 C9 -179.7(5)
N3 Ru2 N9 C34 -132.9(19)
N4 Ru2 N9 C34 -95.1(3)
N8 Ru2 N9 C34 -4.3(3)
N10 Ru2 N9 C34 177.1(4)
O2 Ru2 N9 C34 89.7(3)
N3 Ru2 N9 C38 51(2)
N4 Ru2 N9 C38 89.3(4)
N8 Ru2 N9 C38 -179.9(4)
N10 Ru2 N9 C38 1.4(3)
O2 Ru2 N9 C38 -86.0(3)
C13 N4 C9 C10 -0.5(7)
Ru2 N4 C9 C10 177.3(4)
C13 N4 C9 C8 178.4(5)
Ru2 N4 C9 C8 -3.8(5)
N3 C8 C9 N4 -4.8(6)
C7 C8 C9 N4 174.7(5)
N3 C8 C9 C10 174.0(5)
C7 C8 C9 C10 -6.5(9)
N9 Ru2 N10 C39 -0.6(3)
N3 Ru2 N10 C39 -177.2(3)
N4 Ru2 N10 C39 -99.4(3)
N8 Ru2 N10 C39 -4.7(6)
O2 Ru2 N10 C39 88.1(3)
N9 Ru2 N10 C43 178.0(4)
N3 Ru2 N10 C43 1.4(4)
N4 Ru2 N10 C43 79.3(4)
N8 Ru2 N10 C43 174.0(4)
O2 Ru2 N10 C43 -93.2(4)
N4 C9 C10 C11 0.6(9)
C8 C9 C10 C11 -178.1(6)
C9 C10 C11 C12 0.1(11)
C10 C11 C12 C13 -1.0(12)
C9 N4 C13 C12 -0.4(9)
Ru2 N4 C13 C12 -178.0(5)
C11 C12 C13 N4 1.2(11)
C18 N5 C14 C15 3.3(7)
Ru1 N5 C14 C15 -174.3(4)
N5 C14 C15 C16 -1.7(8)
C14 C15 C16 C17 -1.0(8)
C15 C16 C17 C18 2.1(8)
C14 N5 C18 C17 -2.2(6)
Ru1 N5 C18 C17 175.7(3)
C14 N5 C18 C19 177.9(4)
Ru1 N5 C18 C19 -4.1(5)
C16 C17 C18 N5 -0.4(7)
C16 C17 C18 C19 179.4(5)
C23 N6 C19 C20 -0.7(7)
Ru1 N6 C19 C20 -178.7(4)
C23 N6 C19 C18 178.5(4)
Ru1 N6 C19 C18 0.5(5)
N5 C18 C19 N6 2.5(6)
C17 C18 C19 N6 -177.4(4)
N5 C18 C19 C20 -178.4(5)
C17 C18 C19 C20 1.8(8)
N6 C19 C20 C21 0.2(8)
C18 C19 C20 C21 -178.9(6)
C19 C20 C21 C22 0.9(11)
C20 C21 C22 C23 -1.5(13)
C19 N6 C23 C22 0.1(8)
Ru1 N6 C23 C22 178.1(5)
C19 N6 C23 C24 179.8(5)
Ru1 N6 C23 C24 -2.2(7)
C21 C22 C23 N6 1.0(11)
C21 C22 C23 C24 -178.7(7)
C28 N7 C24 C25 -0.6(9)
Ru1 N7 C24 C25 175.4(6)
C28 N7 C24 C23 179.4(5)
Ru1 N7 C24 C23 -4.6(7)
N6 C23 C24 N7 4.5(8)
C22 C23 C24 N7 -175.8(7)
N6 C23 C24 C25 -175.5(7)
C22 C23 C24 C25 4.2(12)
N7 C24 C25 C26 -0.4(13)
C23 C24 C25 C26 179.6(8)
C24 C25 C26 C27 0.9(15)
C25 C26 C27 C28 -0.4(14)
C24 N7 C28 C27 1.2(8)
Ru1 N7 C28 C27 -174.2(5)
C26 C27 C28 N7 -0.7(10)
C33 N8 C29 C30 4.3(7)
Ru2 N8 C29 C30 -176.9(3)
N8 C29 C30 C31 0.9(7)
C29 C30 C31 C32 -4.2(8)
C30 C31 C32 C33 2.2(8)
C29 N8 C33 C32 -6.3(6)
Ru2 N8 C33 C32 174.8(3)
C29 N8 C33 C34 174.3(4)
Ru2 N8 C33 C34 -4.7(5)
C31 C32 C33 N8 3.0(7)
C31 C32 C33 C34 -177.6(5)
C38 N9 C34 C35 -2.0(7)
Ru2 N9 C34 C35 -177.4(4)
C38 N9 C34 C33 178.3(4)
Ru2 N9 C34 C33 2.9(5)
N8 C33 C34 N9 1.4(6)
C32 C33 C34 N9 -178.0(4)
N8 C33 C34 C35 -178.3(5)
C32 C33 C34 C35 2.3(8)
N9 C34 C35 C36 0.4(8)
C33 C34 C35 C36 -179.9(6)
C34 C35 C36 C37 0.9(10)
C35 C36 C37 C38 -0.8(11)
C34 N9 C38 C37 2.1(7)
Ru2 N9 C38 C37 177.5(4)
C34 N9 C38 C39 -177.3(4)
Ru2 N9 C38 C39 -2.0(5)
C36 C37 C38 N9 -0.6(9)
C36 C37 C38 C39 178.7(6)
C43 N10 C39 C40 1.1(7)
Ru2 N10 C39 C40 179.9(4)
C43 N10 C39 C38 -179.0(4)
Ru2 N10 C39 C38 -0.2(5)
N9 C38 C39 N10 1.3(6)
C37 C38 C39 N10 -178.1(5)
N9 C38 C39 C40 -178.7(5)
C37 C38 C39 C40 1.9(9)
N10 C39 C40 C41 0.1(8)
C38 C39 C40 C41 -179.8(5)
C39 C40 C41 C42 -1.3(10)
C40 C41 C42 C43 1.2(9)
C39 N10 C43 C42 -1.2(7)
Ru2 N10 C43 C42 -179.8(4)
C41 C42 C43 N10 0.1(8)
Ru1 O1 C44 O2 -14.8(10)
Ru1 O1 C44 C45 -179.7(5)
Ru1 O1 C44 C45' 100.6(7)
Ru2 O2 C44 O1 -69.8(9)
Ru2 O2 C44 C45 94.9(6)
Ru2 O2 C44 C45' 175.2(6)
